data_2016959
loop_
_publ_author_name
'Fang, Yong-Qin'
'Lu, Ming'
'Lu, Chun-Xu'

_publ_section_title
;
 Influence of solvent on the structures of two one-dimensional
 cobalt(II) coordination polymers with tetrachloroterephthalate
;
_journal_coeditor_code GA3116
_journal_issue 2
_journal_name_full 'Acta Crystallographica Section C'
_journal_page_first m86
_journal_page_last m90
_journal_paper_doi 10.1107/S0108270109000869
_journal_volume 65
_journal_year 2009
_chemical_formula_iupac '[Co (C8 Cl4 O4) (C5 H5 N)2 (H2 O)2], C4 H8 O2, 3H2 O'
_chemical_formula_moiety 'C18 H14 Cl4 Co N2 O6, C4 H8 O2, 3(H2 O)'
_chemical_formula_sum 'C22 H28 Cl4 Co N2 O11'
_chemical_formula_weight 697.19
_chemical_name_systematic
;
<i>catena</i>-poly[[[diaquadipyridinecobalt(II)]-\m-tetrachloroterephthalato]
1,4-dioxane trihydrate]
;
_space_group_IT_number 54
_symmetry_cell_setting orthorhombic
_symmetry_space_group_name_Hall '-P 2a 2ac'
_symmetry_space_group_name_H-M 'P c c a'
_atom_sites_solution_hydrogens geom
_atom_sites_solution_primary direct
_atom_sites_solution_secondary difmap
_audit_creation_method SHELXL-97
_cell_angle_alpha 90.00
_cell_angle_beta 90.00
_cell_angle_gamma 90.00
_cell_formula_units_Z 8
_cell_length_a 21.4257(19)
_cell_length_b 8.6567(8)
_cell_length_c 33.537(3)
_cell_measurement_reflns_used 9681
_cell_measurement_temperature 291(2)
_cell_measurement_theta_max 27.53
_cell_measurement_theta_min 2.43
_cell_volume 6220.3(10)
_computing_cell_refinement 'APEX2 (Bruker, 2003) and SAINT (Bruker, 2001)'
_computing_data_collection 'APEX2 (Bruker, 2003)'
_computing_data_reduction 'SAINT (Bruker, 2001)'
_computing_molecular_graphics 'SHELXTL (Sheldrick, 2008) and DIAMOND (Brandenburg, 2005)'
_computing_publication_material 'SHELXTL (Sheldrick, 2008)'
_computing_structure_refinement 'SHELXTL (Sheldrick, 2008)'
_computing_structure_solution 'SHELXTL (Sheldrick, 2008)'
_diffrn_ambient_temperature 291(2)
_diffrn_measured_fraction_theta_full 0.999
_diffrn_measured_fraction_theta_max 0.999
_diffrn_measurement_device_type 'Bruker SMART APEX CCD'
_diffrn_measurement_method 'phi and omega scans'
_diffrn_radiation_monochromator graphite
_diffrn_radiation_source 'sealed tube'
_diffrn_radiation_type MoK\a
_diffrn_radiation_wavelength 0.71073
_diffrn_reflns_av_R_equivalents 0.0663
_diffrn_reflns_av_sigmaI/netI 0.0521
_diffrn_reflns_limit_h_max 26
_diffrn_reflns_limit_h_min -25
_diffrn_reflns_limit_k_max 10
_diffrn_reflns_limit_k_min -10
_diffrn_reflns_limit_l_max 41
_diffrn_reflns_limit_l_min -41
_diffrn_reflns_number 46466
_diffrn_reflns_theta_full 26.00
_diffrn_reflns_theta_max 26.00
_diffrn_reflns_theta_min 1.54
_exptl_absorpt_coefficient_mu 0.950
_exptl_absorpt_correction_T_max 0.81
_exptl_absorpt_correction_T_min 0.77
_exptl_absorpt_correction_type multi-scan
_exptl_absorpt_process_details '(SADABS; Sheldrick, 2003)'
_exptl_crystal_colour pink
_exptl_crystal_density_diffrn 1.489
_exptl_crystal_density_method 'not measured'
_exptl_crystal_description block
_exptl_crystal_F_000 2856
_exptl_crystal_size_max 0.28
_exptl_crystal_size_mid 0.24
_exptl_crystal_size_min 0.22
_refine_diff_density_max 0.483
_refine_diff_density_min -0.424
_refine_ls_extinction_method none
_refine_ls_goodness_of_fit_ref 1.015
_refine_ls_hydrogen_treatment constr
_refine_ls_matrix_type full
_refine_ls_number_parameters 366
_refine_ls_number_reflns 6133
_refine_ls_number_restraints 0
_refine_ls_restrained_S_all 1.015
_refine_ls_R_factor_all 0.0667
_refine_ls_R_factor_gt 0.0433
_refine_ls_shift/su_max 0.000
_refine_ls_shift/su_mean 0.000
_refine_ls_structure_factor_coef Fsqd
_refine_ls_weighting_details 'calc w=1/[\s^2^(Fo^2^)+(0.03P)^2^] where P=(Fo^2^+2Fc^2^)/3'
_refine_ls_weighting_scheme calc
_refine_ls_wR_factor_gt 0.0735
_refine_ls_wR_factor_ref 0.0770
_reflns_number_gt 4296
_reflns_number_total 6133
_reflns_threshold_expression >2sigma(I)
_cod_data_source_file ga3116.cif
_cod_data_source_block II
_cod_depositor_comments
;
The following automatic conversions were performed:
'_symmetry_cell_setting' value 'Orthorhombic' changed to 'orthorhombic'
according to '/home/saulius/struct/CIF-dictionaries/cif_core.dic'
dictionary named 'cif_core.dic' version 2.4.1 from 2010-06-29.

Automatic conversion script
Id: cif_fix_enum 1527 2010-12-29 10:47:43Z saulius 

The following automatic conversions were performed:

'_symmetry_cell_setting' value 'Orthorhombic' changed to
'orthorhombic' according to
/home/saulius/struct/CIF-dictionaries/cif_core.dic dictionary named
'cif_core.dic' version 2.4.1 from 2010-06-29.

Automatic conversion script
Id: cif_fix_values 1715 2011-07-08 13:25:40Z adriana 
;
_cod_original_sg_symbol_H-M 'Pcca '
_cod_database_code 2016959
_cod_database_fobs_code 2016959

loop_
_symmetry_equiv_pos_as_xyz
'x, y, z'
'-x+1/2, -y, z'
'-x, y, -z+1/2'
'x+1/2, -y, -z+1/2'
'-x, -y, -z'
'x-1/2, y, -z'
'x, -y, z-1/2'
'-x-1/2, y, z-1/2'

loop_
_atom_site_type_symbol
_atom_site_label
_atom_site_fract_x
_atom_site_fract_y
_atom_site_fract_z
_atom_site_U_iso_or_equiv
_atom_site_adp_type
_atom_site_calc_flag
_atom_site_refinement_flags
_atom_site_occupancy
_atom_site_disorder_assembly
_atom_site_disorder_group
C C1 0.63102(12) 0.6993(3) 0.13145(8) 0.0387(6) Uani d . 1 . .
C C2 0.56117(12) 0.7107(3) 0.12591(7) 0.0364(5) Uani d . 1 . .
C C3 0.52189(12) 0.7346(3) 0.15828(8) 0.0400(6) Uani d . 1 . .
C C4 0.45812(12) 0.7532(3) 0.15319(7) 0.0383(6) Uani d . 1 . .
C C5 0.43093(12) 0.7521(3) 0.11557(8) 0.0375(6) Uani d . 1 . .
C C6 0.47023(12) 0.7270(3) 0.08318(7) 0.0352(5) Uani d . 1 . .
C C7 0.53431(12) 0.7054(3) 0.08827(7) 0.0348(5) Uani d . 1 . .
C C8 0.36151(12) 0.7757(3) 0.11034(8) 0.0393(6) Uani d . 1 . .
C C9 0.71463(12) 0.4034(3) 0.04717(8) 0.0408(6) Uani d . 1 . .
H H9 0.6892 0.3346 0.0610 0.049 Uiso calc R 1 . .
C C10 0.71399(13) 0.4005(3) 0.00584(8) 0.0464(6) Uani d . 1 . .
H H10 0.6888 0.3300 -0.0075 0.056 Uiso calc R 1 . .
C C11 0.7500 0.5000 -0.01501(12) 0.0422(9) Uani d S 1 . .
H H11 0.7500 0.5000 -0.0427 0.051 Uiso calc SR 1 . .
C C12 0.69701(13) 0.4854(3) 0.21836(8) 0.0433(6) Uani d . 1 . .
H H12 0.6597 0.4730 0.2046 0.052 Uiso calc R 1 . .
C C13 0.69560(13) 0.4881(3) 0.25938(8) 0.0426(6) Uani d . 1 . .
H H13 0.6576 0.4819 0.2727 0.051 Uiso calc R 1 . .
C C14 0.7500 0.5000 0.28065(12) 0.0477(9) Uani d S 1 . .
H H14 0.7500 0.5000 0.3084 0.057 Uiso calc SR 1 . .
C C15 0.29491(13) 1.0678(3) 0.18747(8) 0.0444(6) Uani d . 1 . .
H H15 0.3271 1.1151 0.1734 0.053 Uiso calc R 1 . .
C C16 0.29575(13) 1.0711(3) 0.22906(8) 0.0468(7) Uani d . 1 . .
H H16 0.3278 1.1221 0.2424 0.056 Uiso calc R 1 . .
C C17 0.2500 1.0000 0.25012(11) 0.0427(9) Uani d S 1 . .
H H17 0.2500 1.0000 0.2779 0.051 Uiso calc SR 1 . .
C C18 0.30259(13) 1.0242(3) 0.01827(8) 0.0423(6) Uani d . 1 . .
H H18 0.3396 1.0407 0.0321 0.051 Uiso calc R 1 . .
C C19 0.30376(13) 1.0253(3) -0.02284(8) 0.0431(6) Uani d . 1 . .
H H19 0.3410 1.0433 -0.0363 0.052 Uiso calc R 1 . .
C C20 0.2500 1.0000 -0.04379(12) 0.0434(9) Uani d S 1 . .
H H20 0.2500 1.0000 -0.0715 0.052 Uiso calc SR 1 . .
C C21 0.47215(12) 0.1269(3) 0.04907(8) 0.0411(6) Uani d . 1 . .
H H21A 0.4460 0.0681 0.0672 0.049 Uiso calc R 1 . .
H H21B 0.4592 0.1035 0.0220 0.049 Uiso calc R 1 . .
C C22 0.46389(12) 0.2956(3) 0.05690(8) 0.0431(6) Uani d . 1 . .
H H22A 0.4878 0.3546 0.0376 0.052 Uiso calc R 1 . .
H H22B 0.4202 0.3230 0.0539 0.052 Uiso calc R 1 . .
C C23 0.54786(13) 0.2896(3) 0.10159(8) 0.0459(6) Uani d . 1 . .
H H23A 0.5611 0.3124 0.1286 0.055 Uiso calc R 1 . .
H H23B 0.5740 0.3483 0.0834 0.055 Uiso calc R 1 . .
C C24 0.55548(14) 0.1196(3) 0.09346(8) 0.0461(6) Uani d . 1 . .
H H24A 0.5990 0.0910 0.0966 0.055 Uiso calc R 1 . .
H H24B 0.5312 0.0609 0.1126 0.055 Uiso calc R 1 . .
Cl Cl1 0.55413(3) 0.74018(7) 0.205766(18) 0.04123(15) Uani d . 1 . .
Cl Cl2 0.40961(3) 0.77913(7) 0.193944(18) 0.03949(14) Uani d . 1 . .
Cl Cl3 0.58195(3) 0.67111(7) 0.047696(18) 0.03850(14) Uani d . 1 . .
Cl Cl4 0.43824(3) 0.72156(7) 0.036001(18) 0.04005(15) Uani d . 1 . .
Co Co1 0.2500 1.0000 0.103012(14) 0.03502(12) Uani d S 1 . .
Co Co2 0.7500 0.5000 0.132603(15) 0.03916(13) Uani d S 1 . .
N N1 0.7500 0.5000 0.06784(9) 0.0376(7) Uani d S 1 . .
N N2 0.7500 0.5000 0.19752(9) 0.0441(7) Uani d S 1 . .
N N3 0.2500 1.0000 0.16773(9) 0.0430(7) Uani d S 1 . .
N N4 0.2500 1.0000 0.03903(9) 0.0357(6) Uani d S 1 . .
O O1 0.65428(8) 0.56641(18) 0.13157(5) 0.0413(4) Uani d . 1 . .
O O2 0.65952(8) 0.82454(18) 0.13507(5) 0.0428(4) Uani d . 1 . .
O O3 0.32825(8) 0.65701(19) 0.11257(5) 0.0445(4) Uani d . 1 . .
O O4 0.34350(8) 0.91098(18) 0.10431(5) 0.0420(4) Uani d . 1 . .
O O5 0.72222(9) 0.26689(17) 0.13148(5) 0.0408(4) Uani d . 1 . .
H H5A 0.6875 0.2555 0.1434 0.049 Uiso d R 1 . .
H H5B 0.7509 0.2176 0.1435 0.049 Uiso d R 1 . .
O O6 0.28590(8) 1.22506(17) 0.09998(5) 0.0407(4) Uani d . 1 . .
H H6B 0.2928 1.2522 0.1239 0.049 Uiso d R 1 . .
H H6A 0.2679 1.3015 0.0889 0.049 Uiso d R 1 . .
O O7 0.48434(9) 0.3339(2) 0.09657(6) 0.0516(5) Uani d . 1 . .
O O8 0.53549(8) 0.08335(19) 0.05435(5) 0.0444(4) Uani d . 1 . .
O O9 0.37596(8) 0.36886(18) 0.13815(5) 0.0425(4) Uani d . 1 . .
H H9A 0.3787 0.4613 0.1298 0.051 Uiso d R 1 . .
H H9B 0.4103 0.3221 0.1343 0.051 Uiso d R 1 . .
O O10 0.65448(9) 0.02484(19) 0.18134(5) 0.0458(4) Uani d . 1 . .
H H10A 0.6467 -0.0501 0.1969 0.055 Uiso d R 1 . .
H H10B 0.6863 0.0035 0.1673 0.055 Uiso d R 1 . .
O O11 0.55676(9) 0.20707(19) 0.23599(5) 0.0464(4) Uani d . 1 . .
H H11A 0.5871 0.1751 0.2219 0.056 Uiso d R 1 . .
H H11B 0.5268 0.2332 0.2208 0.056 Uiso d R 1 . .

loop_
_atom_site_aniso_label
_atom_site_aniso_U_11
_atom_site_aniso_U_22
_atom_site_aniso_U_33
_atom_site_aniso_U_12
_atom_site_aniso_U_13
_atom_site_aniso_U_23
C1 0.0371(14) 0.0381(14) 0.0408(14) 0.0041(11) -0.0036(11) 0.0011(10)
C2 0.0394(14) 0.0306(11) 0.0392(14) 0.0046(11) -0.0028(11) 0.0058(10)
C3 0.0455(16) 0.0407(14) 0.0336(14) 0.0061(11) -0.0054(11) 0.0071(11)
C4 0.0412(15) 0.0418(13) 0.0319(14) 0.0056(10) 0.0036(11) 0.0046(10)
C5 0.0433(15) 0.0320(11) 0.0372(14) 0.0041(10) -0.0004(11) 0.0023(9)
C6 0.0459(15) 0.0302(12) 0.0294(13) 0.0043(10) -0.0037(10) 0.0011(9)
C7 0.0411(14) 0.0322(11) 0.0313(13) 0.0052(11) 0.0051(10) 0.0034(10)
C8 0.0387(14) 0.0405(14) 0.0388(14) 0.0041(11) 0.0014(11) 0.0009(11)
C9 0.0432(15) 0.0385(13) 0.0406(15) -0.0007(11) 0.0087(12) 0.0023(10)
C10 0.0468(17) 0.0468(13) 0.0455(16) -0.0067(12) 0.0010(13) -0.0128(12)
C11 0.044(2) 0.0417(19) 0.041(2) 0.0119(16) 0.000 0.000
C12 0.0432(15) 0.0397(13) 0.0470(16) 0.0081(11) 0.0083(13) 0.0030(11)
C13 0.0447(16) 0.0424(14) 0.0406(14) 0.0005(11) 0.0137(13) 0.0042(10)
C14 0.052(3) 0.046(2) 0.045(2) -0.0134(17) 0.000 0.000
C15 0.0428(16) 0.0452(14) 0.0451(16) -0.0105(12) 0.0117(12) -0.0011(11)
C16 0.0445(16) 0.0453(14) 0.0506(17) -0.0182(12) -0.0094(13) -0.0003(12)
C17 0.050(2) 0.0414(19) 0.037(2) -0.0100(15) 0.000 0.000
C18 0.0393(15) 0.0445(14) 0.0430(15) -0.0063(11) 0.0062(11) -0.0005(11)
C19 0.0416(15) 0.0470(15) 0.0406(15) -0.0114(12) 0.0104(12) 0.0003(11)
C20 0.051(2) 0.0370(18) 0.042(2) -0.0097(16) 0.000 0.000
C21 0.0431(15) 0.0373(14) 0.0431(16) -0.0062(11) -0.0071(12) 0.0027(11)
C22 0.0399(15) 0.0411(13) 0.0484(16) 0.0100(11) -0.0058(12) 0.0052(12)
C23 0.0488(16) 0.0465(14) 0.0425(16) 0.0005(12) -0.0085(12) -0.0032(12)
C24 0.0453(17) 0.0484(14) 0.0446(16) 0.0153(12) -0.0094(13) -0.0013(12)
Cl1 0.0393(3) 0.0491(3) 0.0352(3) 0.0107(3) -0.0098(3) 0.0023(3)
Cl2 0.0344(3) 0.0458(3) 0.0383(3) 0.0120(2) 0.0085(3) 0.0016(3)
Cl3 0.0305(3) 0.0462(3) 0.0388(3) 0.0127(2) 0.0078(2) 0.0034(2)
Cl4 0.0357(3) 0.0461(3) 0.0384(3) 0.0147(3) -0.0108(3) -0.0071(3)
Co1 0.0376(3) 0.0313(2) 0.0361(3) 0.00368(18) 0.000 0.000
Co2 0.0464(3) 0.0321(2) 0.0390(3) 0.00450(19) 0.000 0.000
N1 0.0318(17) 0.0395(15) 0.0415(17) 0.0071(12) 0.000 0.000
N2 0.0378(18) 0.0543(18) 0.0403(18) 0.0113(14) 0.000 0.000
N3 0.044(2) 0.0448(17) 0.0405(17) 0.0049(13) 0.000 0.000
N4 0.0293(15) 0.0391(15) 0.0385(16) -0.0003(11) 0.000 0.000
O1 0.0424(11) 0.0351(9) 0.0464(10) 0.0043(8) -0.0048(8) 0.0019(7)
O2 0.0432(11) 0.0372(9) 0.0481(10) 0.0026(8) -0.0073(8) -0.0042(8)
O3 0.0424(10) 0.0408(9) 0.0504(11) 0.0004(8) -0.0059(8) 0.0060(8)
O4 0.0412(10) 0.0366(9) 0.0484(11) 0.0073(8) -0.0030(8) 0.0031(8)
O5 0.0470(11) 0.0344(8) 0.0411(9) 0.0005(7) 0.0044(8) 0.0063(7)
O6 0.0457(10) 0.0353(8) 0.0410(9) 0.0008(8) -0.0023(8) -0.0017(7)
O7 0.0519(12) 0.0552(11) 0.0477(12) 0.0120(9) -0.0003(9) -0.0107(9)
O8 0.0482(11) 0.0437(9) 0.0413(11) 0.0127(8) -0.0075(8) -0.0091(8)
O9 0.0404(10) 0.0372(9) 0.0500(11) 0.0055(7) -0.0028(8) 0.0016(8)
O10 0.0444(11) 0.0420(9) 0.0510(11) 0.0019(8) -0.0016(9) 0.0006(8)
O11 0.0464(11) 0.0402(9) 0.0526(11) 0.0089(8) -0.0003(9) 0.0037(8)

loop_
_atom_type_symbol
_atom_type_description
_atom_type_scat_dispersion_real
_atom_type_scat_dispersion_imag
_atom_type_scat_source
C C 0.0033 0.0016 'International Tables Vol C Tables 4.2.6.8 and 6.1.1.4'
H H 0.0000 0.0000 'International Tables Vol C Tables 4.2.6.8 and 6.1.1.4'
N N 0.0061 0.0033 'International Tables Vol C Tables 4.2.6.8 and 6.1.1.4'
Cl Cl 0.1484 0.1585 'International Tables Vol C Tables 4.2.6.8 and 6.1.1.4'
Co Co 0.3494 0.9721 'International Tables Vol C Tables 4.2.6.8 and 6.1.1.4'
O O 0.0106 0.0060 'International Tables Vol C Tables 4.2.6.8 and 6.1.1.4'

loop_
_geom_angle_atom_site_label_1
_geom_angle_atom_site_label_2
_geom_angle_atom_site_label_3
_geom_angle_site_symmetry_1
_geom_angle_site_symmetry_3
_geom_angle
_geom_angle_publ_flag
O2 C1 O1 . . 127.0(2) ?
O2 C1 C2 . . 116.0(2) ?
O1 C1 C2 . . 117.0(2) ?
C7 C2 C3 . . 117.7(2) ?
C7 C2 C1 . . 121.4(2) ?
C3 C2 C1 . . 120.9(2) ?
C4 C3 C2 . . 121.2(2) ?
C4 C3 Cl1 . . 120.1(2) ?
C2 C3 Cl1 . . 118.68(19) ?
C3 C4 C5 . . 121.6(2) ?
C3 C4 Cl2 . . 120.62(19) ?
C5 C4 Cl2 . . 117.8(2) ?
C4 C5 C6 . . 117.1(2) ?
C4 C5 C8 . . 121.1(2) ?
C6 C5 C8 . . 121.7(2) ?
C5 C6 C7 . . 121.4(2) ?
C5 C6 Cl4 . . 118.7(2) ?
C7 C6 Cl4 . . 119.96(19) ?
C2 C7 C6 . . 121.0(2) ?
C2 C7 Cl3 . . 118.49(19) ?
C6 C7 Cl3 . . 120.52(19) ?
O4 C8 O3 . . 127.1(2) ?
O4 C8 C5 . . 116.7(2) ?
O3 C8 C5 . . 116.3(2) ?
N1 C9 C10 . . 122.7(2) ?
N1 C9 H9 . . 118.6 ?
C10 C9 H9 . . 118.6 ?
C11 C10 C9 . . 120.0(3) ?
C11 C10 H10 . . 120.0 ?
C9 C10 H10 . . 120.0 ?
C10 C11 C10 2_665 . 117.7(4) ?
C10 C11 H11 2_665 . 121.1 ?
C10 C11 H11 . . 121.1 ?
N2 C12 C13 . . 122.6(3) ?
N2 C12 H12 . . 118.7 ?
C13 C12 H12 . . 118.7 ?
C14 C13 C12 . . 120.2(3) ?
C14 C13 H13 . . 119.9 ?
C12 C13 H13 . . 119.9 ?
C13 C14 C13 . 2_665 117.3(4) ?
C13 C14 H14 . . 121.4 ?
C13 C14 H14 2_665 . 121.4 ?
N3 C15 C16 . . 121.7(2) ?
N3 C15 H15 . . 119.2 ?
C16 C15 H15 . . 119.2 ?
C17 C16 C15 . . 120.2(3) ?
C17 C16 H16 . . 119.9 ?
C15 C16 H16 . . 119.9 ?
C16 C17 C16 . 2_575 117.2(3) ?
C16 C17 H17 . . 121.4 ?
C16 C17 H17 2_575 . 121.4 ?
N4 C18 C19 . . 122.4(3) ?
N4 C18 H18 . . 118.8 ?
C19 C18 H18 . . 118.8 ?
C20 C19 C18 . . 119.8(3) ?
C20 C19 H19 . . 120.1 ?
C18 C19 H19 . . 120.1 ?
C19 C20 C19 2_575 . 118.1(4) ?
C19 C20 H20 2_575 . 120.9 ?
C19 C20 H20 . . 120.9 ?
O8 C21 C22 . . 110.5(2) ?
O8 C21 H21A . . 109.5 ?
C22 C21 H21A . . 109.5 ?
O8 C21 H21B . . 109.5 ?
C22 C21 H21B . . 109.5 ?
H21A C21 H21B . . 108.1 ?
O7 C22 C21 . . 110.6(2) ?
O7 C22 H22A . . 109.5 ?
C21 C22 H22A . . 109.5 ?
O7 C22 H22B . . 109.5 ?
C21 C22 H22B . . 109.5 ?
H22A C22 H22B . . 108.1 ?
O7 C23 C24 . . 110.2(2) ?
O7 C23 H23A . . 109.6 ?
C24 C23 H23A . . 109.6 ?
O7 C23 H23B . . 109.6 ?
C24 C23 H23B . . 109.6 ?
H23A C23 H23B . . 108.1 ?
O8 C24 C23 . . 110.6(2) ?
O8 C24 H24A . . 109.5 ?
C23 C24 H24A . . 109.5 ?
O8 C24 H24B . . 109.5 ?
C23 C24 H24B . . 109.5 ?
H24A C24 H24B . . 108.1 ?
O6 Co1 O6 2_575 . 174.44(9) ?
O6 Co1 N4 2_575 . 87.22(5) ?
O6 Co1 N4 . . 87.22(5) ?
O6 Co1 O4 2_575 2_575 89.55(6) ?
O6 Co1 O4 . 2_575 90.56(6) ?
N4 Co1 O4 . 2_575 91.16(5) ?
O6 Co1 O4 2_575 . 90.56(6) ?
O6 Co1 O4 . . 89.55(6) ?
N4 Co1 O4 . . 91.16(5) ?
O4 Co1 O4 2_575 . 177.68(10) ?
O6 Co1 N3 2_575 . 92.78(5) ?
O6 Co1 N3 . . 92.78(5) ?
N4 Co1 N3 . . 180.0 ?
O4 Co1 N3 2_575 . 88.84(5) ?
O4 Co1 N3 . . 88.84(5) ?
O5 Co2 O5 2_665 . 177.94(9) ?
O5 Co2 O1 2_665 2_665 89.21(7) ?
O5 Co2 O1 . 2_665 90.75(7) ?
O5 Co2 O1 2_665 . 90.75(7) ?
O5 Co2 O1 . . 89.21(7) ?
O1 Co2 O1 2_665 . 178.13(10) ?
O5 Co2 N1 2_665 . 88.97(5) ?
O5 Co2 N1 . . 88.97(5) ?
O1 Co2 N1 2_665 . 89.06(5) ?
O1 Co2 N1 . . 89.06(5) ?
O5 Co2 N2 2_665 . 91.03(5) ?
O5 Co2 N2 . . 91.03(5) ?
O1 Co2 N2 2_665 . 90.94(5) ?
O1 Co2 N2 . . 90.94(5) ?
N1 Co2 N2 . . 180.0000(10) ?
C9 N1 C9 . 2_665 116.9(3) ?
C9 N1 Co2 . . 121.55(15) ?
C9 N1 Co2 2_665 . 121.55(15) ?
C12 N2 C12 2_665 . 117.1(3) ?
C12 N2 Co2 2_665 . 121.45(17) ?
C12 N2 Co2 . . 121.45(17) ?
C15 N3 C15 2_575 . 119.1(3) ?
C15 N3 Co1 2_575 . 120.43(16) ?
C15 N3 Co1 . . 120.43(16) ?
C18 N4 C18 . 2_575 117.4(3) ?
C18 N4 Co1 . . 121.29(16) ?
C18 N4 Co1 2_575 . 121.29(16) ?
C1 O1 Co2 . . 129.08(16) ?
C8 O4 Co1 . . 128.88(16) ?
Co2 O5 H5A . . 110.5 ?
Co2 O5 H5B . . 105.6 ?
H5A O5 H5B . . 110.6 ?
Co1 O6 H6B . . 106.0 ?
Co1 O6 H6A . . 125.3 ?
H6B O6 H6A . . 106.0 ?
C23 O7 C22 . . 109.79(19) ?
C24 O8 C21 . . 110.26(19) ?
H9A O9 H9B . . 109.8 ?
H10A O10 H10B . . 109.5 ?
H11A O11 H11B . . 109.5 ?

loop_
_geom_bond_atom_site_label_1
_geom_bond_atom_site_label_2
_geom_bond_site_symmetry_2
_geom_bond_distance
_geom_bond_publ_flag
C1 O2 . 1.250(3) ?
C1 O1 . 1.254(3) ?
C1 C2 . 1.511(3) ?
C2 C7 . 1.388(3) ?
C2 C3 . 1.389(4) ?
C3 C4 . 1.386(4) ?
C3 Cl1 . 1.737(3) ?
C4 C5 . 1.390(3) ?
C4 Cl2 . 1.732(2) ?
C5 C6 . 1.391(4) ?
C5 C8 . 1.512(4) ?
C6 C7 . 1.396(4) ?
C6 Cl4 . 1.725(2) ?
C7 Cl3 . 1.727(2) ?
C8 O4 . 1.250(3) ?
C8 O3 . 1.252(3) ?
C9 N1 . 1.325(3) ?
C9 C10 . 1.387(4) ?
C9 H9 . 0.9300 ?
C10 C11 . 1.352(3) ?
C10 H10 . 0.9300 ?
C11 C10 2_665 1.352(3) ?
C11 H11 . 0.9300 ?
C12 N2 . 1.339(3) ?
C12 C13 . 1.376(4) ?
C12 H12 . 0.9300 ?
C13 C14 . 1.370(3) ?
C13 H13 . 0.9300 ?
C14 C13 2_665 1.370(3) ?
C14 H14 . 0.9300 ?
C15 N3 . 1.307(3) ?
C15 C16 . 1.395(4) ?
C15 H15 . 0.9300 ?
C16 C17 . 1.356(3) ?
C16 H16 . 0.9300 ?
C17 C16 2_575 1.356(3) ?
C17 H17 . 0.9300 ?
C18 N4 . 1.341(3) ?
C18 C19 . 1.379(4) ?
C18 H18 . 0.9300 ?
C19 C20 . 1.367(3) ?
C19 H19 . 0.9300 ?
C20 C19 2_575 1.367(3) ?
C20 H20 . 0.9300 ?
C21 O8 . 1.420(3) ?
C21 C22 . 1.495(3) ?
C21 H21A . 0.9700 ?
C21 H21B . 0.9700 ?
C22 O7 . 1.440(3) ?
C22 H22A . 0.9700 ?
C22 H22B . 0.9700 ?
C23 O7 . 1.424(3) ?
C23 C24 . 1.506(3) ?
C23 H23A . 0.9700 ?
C23 H23B . 0.9700 ?
C24 O8 . 1.415(3) ?
C24 H24A . 0.9700 ?
C24 H24B . 0.9700 ?
Co1 O6 2_575 2.0971(15) y
Co1 O6 . 2.0971(15) y
Co1 N4 . 2.146(3) y
Co1 O4 2_575 2.1469(17) y
Co1 O4 . 2.1469(17) y
Co1 N3 . 2.171(3) y
Co2 O5 2_665 2.1043(15) y
Co2 O5 . 2.1043(15) y
Co2 O1 2_665 2.1302(17) y
Co2 O1 . 2.1302(17) y
Co2 N1 . 2.172(3) y
Co2 N2 . 2.177(3) y
N1 C9 2_665 1.325(3) ?
N2 C12 2_665 1.339(3) ?
N3 C15 2_575 1.307(3) ?
N4 C18 2_575 1.341(3) ?
O5 H5A . 0.8500 ?
O5 H5B . 0.8500 ?
O6 H6B . 0.8500 ?
O6 H6A . 0.8501 ?
O9 H9A . 0.8499 ?
O9 H9B . 0.8500 ?
O10 H10A . 0.8500 ?
O10 H10B . 0.8501 ?
O11 H11A . 0.8501 ?
O11 H11B . 0.8501 ?

loop_
_geom_hbond_atom_site_label_D
_geom_hbond_atom_site_label_H
_geom_hbond_atom_site_label_A
_geom_hbond_site_symmetry_A
_geom_hbond_distance_DH
_geom_hbond_distance_HA
_geom_hbond_distance_DA
_geom_hbond_angle_DHA
_geom_hbond_publ_flag
O5 H5B O2 2_665 0.85 1.97 2.657(3) 136.8 yes
O6 H6A O3 2_575 0.85 2.24 2.684(2) 112.8 yes
O6 H6B O9 1_565 0.85 2.10 2.629(2) 119.7 yes
O9 H9A O3 . 0.85 2.09 2.829(2) 145.0 yes
O9 H9B O7 . 0.85 2.03 2.726(3) 138.4 yes
O10 H10A Cl1 1_545 0.85 2.71 3.3714(19) 136.3 yes
O11 H11A O10 . 0.85 2.37 3.199(3) 164.3 yes
C24 H24B Cg1 1_545 0.97 2.97 3.715(3) 135 yes

loop_
_geom_torsion_atom_site_label_1
_geom_torsion_atom_site_label_2
_geom_torsion_atom_site_label_3
_geom_torsion_atom_site_label_4
_geom_torsion_site_symmetry_1
_geom_torsion_site_symmetry_2
_geom_torsion_site_symmetry_3
_geom_torsion_site_symmetry_4
_geom_torsion
_geom_torsion_publ_flag
O2 C1 C2 C7 . . . . 96.8(3) ?
O1 C1 C2 C7 . . . . -82.5(3) ?
O2 C1 C2 C3 . . . . -80.0(3) ?
O1 C1 C2 C3 . . . . 100.7(3) ?
C7 C2 C3 C4 . . . . -0.2(4) ?
C1 C2 C3 C4 . . . . 176.6(2) ?
C7 C2 C3 Cl1 . . . . 179.45(17) ?
C1 C2 C3 Cl1 . . . . -3.7(3) ?
C2 C3 C4 C5 . . . . -1.5(4) ?
Cl1 C3 C4 C5 . . . . 178.86(19) ?
C2 C3 C4 Cl2 . . . . 178.69(19) ?
Cl1 C3 C4 Cl2 . . . . -1.0(3) ?
C3 C4 C5 C6 . . . . 1.9(4) ?
Cl2 C4 C5 C6 . . . . -178.27(17) ?
C3 C4 C5 C8 . . . . -178.8(2) ?
Cl2 C4 C5 C8 . . . . 1.1(3) ?
C4 C5 C6 C7 . . . . -0.7(3) ?
C8 C5 C6 C7 . . . . 180.0(2) ?
C4 C5 C6 Cl4 . . . . 178.97(17) ?
C8 C5 C6 Cl4 . . . . -0.4(3) ?
C3 C2 C7 C6 . . . . 1.4(3) ?
C1 C2 C7 C6 . . . . -175.4(2) ?
C3 C2 C7 Cl3 . . . . -178.50(17) ?
C1 C2 C7 Cl3 . . . . 4.6(3) ?
C5 C6 C7 C2 . . . . -1.0(3) ?
Cl4 C6 C7 C2 . . . . 179.37(18) ?
C5 C6 C7 Cl3 . . . . 178.93(18) ?
Cl4 C6 C7 Cl3 . . . . -0.7(3) ?
C4 C5 C8 O4 . . . . 92.8(3) ?
C6 C5 C8 O4 . . . . -87.8(3) ?
C4 C5 C8 O3 . . . . -87.1(3) ?
C6 C5 C8 O3 . . . . 92.3(3) ?
N1 C9 C10 C11 . . . . -0.6(4) ?
C9 C10 C11 C10 . . . 2_665 0.30(17) ?
N2 C12 C13 C14 . . . . -2.6(3) ?
C12 C13 C14 C13 . . . 2_665 1.23(15) ?
N3 C15 C16 C17 . . . . 1.5(4) ?
C15 C16 C17 C16 . . . 2_575 -0.68(18) ?
N4 C18 C19 C20 . . . . -0.5(4) ?
C18 C19 C20 C19 . . . 2_575 0.25(17) ?
O8 C21 C22 O7 . . . . -57.7(3) ?
O7 C23 C24 O8 . . . . 58.4(3) ?
C10 C9 N1 C9 . . . 2_665 0.32(18) ?
C10 C9 N1 Co2 . . . . -179.68(18) ?
O5 Co2 N1 C9 2_665 . . . -154.24(13) ?
O5 Co2 N1 C9 . . . . 25.76(13) ?
O1 Co2 N1 C9 2_665 . . . 116.52(13) ?
O1 Co2 N1 C9 . . . . -63.48(13) ?
O5 Co2 N1 C9 2_665 . . 2_665 25.76(13) ?
O5 Co2 N1 C9 . . . 2_665 -154.24(13) ?
O1 Co2 N1 C9 2_665 . . 2_665 -63.48(13) ?
O1 Co2 N1 C9 . . . 2_665 116.52(13) ?
C13 C12 N2 C12 . . . 2_665 1.29(16) ?
C13 C12 N2 Co2 . . . . -178.71(16) ?
O5 Co2 N2 C12 2_665 . . 2_665 -67.27(12) ?
O5 Co2 N2 C12 . . . 2_665 112.73(12) ?
O1 Co2 N2 C12 2_665 . . 2_665 21.97(12) ?
O1 Co2 N2 C12 . . . 2_665 -158.03(12) ?
O5 Co2 N2 C12 2_665 . . . 112.73(12) ?
O5 Co2 N2 C12 . . . . -67.27(12) ?
O1 Co2 N2 C12 2_665 . . . -158.03(12) ?
O1 Co2 N2 C12 . . . . 21.97(12) ?
C16 C15 N3 C15 . . . 2_575 -0.71(19) ?
C16 C15 N3 Co1 . . . . 179.29(19) ?
O6 Co1 N3 C15 . . . . -37.09(14) ?
O6 Co1 N3 C15 2_575 . . . 142.91(14) ?
O4 Co1 N3 C15 2_575 . . . -127.59(14) ?
O4 Co1 N3 C15 . . . . 52.41(14) ?
O6 Co1 N3 C15 . . . 2_575 142.91(14) ?
O6 Co1 N3 C15 2_575 . . 2_575 -37.09(14) ?
O4 Co1 N3 C15 2_575 . . 2_575 52.41(14) ?
O4 Co1 N3 C15 . . . 2_575 -127.59(14) ?
C19 C18 N4 C18 . . . 2_575 0.26(18) ?
C19 C18 N4 Co1 . . . . -179.74(18) ?
O6 Co1 N4 C18 . . . . 57.96(13) ?
O6 Co1 N4 C18 2_575 . . . -122.04(13) ?
O4 Co1 N4 C18 2_575 . . . 148.46(13) ?
O4 Co1 N4 C18 . . . . -31.55(13) ?
O6 Co1 N4 C18 . . . 2_575 -122.04(13) ?
O6 Co1 N4 C18 2_575 . . 2_575 57.96(13) ?
O4 Co1 N4 C18 2_575 . . 2_575 -31.54(13) ?
O4 Co1 N4 C18 . . . 2_575 148.45(13) ?
O2 C1 O1 Co2 . . . . -6.0(4) ?
C2 C1 O1 Co2 . . . . 173.14(15) ?
O5 Co2 O1 C1 2_665 . . . -1.5(2) ?
O5 Co2 O1 C1 . . . . -179.5(2) ?
N1 Co2 O1 C1 . . . . -90.5(2) ?
N2 Co2 O1 C1 . . . . 89.5(2) ?
O3 C8 O4 Co1 . . . . 8.8(4) ?
C5 C8 O4 Co1 . . . . -171.12(15) ?
O6 Co1 O4 C8 . . . . 171.8(2) ?
O6 Co1 O4 C8 2_575 . . . -13.8(2) ?
N4 Co1 O4 C8 . . . . -101.0(2) ?
N3 Co1 O4 C8 . . . . 79.0(2) ?
C24 C23 O7 C22 . . . . -57.5(3) ?
C21 C22 O7 C23 . . . . 57.5(3) ?
C23 C24 O8 C21 . . . . -58.3(3) ?
C22 C21 O8 C24 . . . . 58.0(3) ?
